data_7115263
loop_
_publ_author_name
'Zheng Niu'
'Sheng Fang'
'Jian-Gong Ma'
'Xiao-Ping Zhang'
'Peng Cheng'

_publ_section_title
;
 Enhancement of adsorption selectivity for MOFs under mild activation and
 regeneration conditions
;
_journal_name_full Chem.Commun.
_journal_page_first 7797
_journal_paper_doi 10.1039/C4CC00426D
_journal_volume 50
_journal_year 2014
_chemical_formula_moiety '2(C42 H44 Eu2 Mn4 N6 O44), 4(H2 O), 1.33(C2 O H6)'
_chemical_formula_sum 'C86.67 H104 Eu4 Mn8 N12 O93.33'
_chemical_formula_weight 3854.46
_chemical_name_systematic
;
 ?
;
_space_group_crystal_system monoclinic
_space_group_IT_number 14
_space_group_name_Hall '-P 2yn'
_space_group_name_H-M_alt 'P 1 21/n 1'
_symmetry_space_group_name_Hall '-P 2yn'
_symmetry_space_group_name_H-M 'P 1 21/n 1'
_atom_sites_solution_hydrogens mixed
_atom_sites_solution_primary direct
_audit_creation_date 2014-01-14
_audit_creation_method
;
Olex2 1.2
(compiled 2013.12.10 svn.r2850 for OlexSys, GUI svn.r4736)
;
_cell_angle_alpha 90
_cell_angle_beta 99.422(12)
_cell_angle_gamma 90
_cell_formula_units_Z 1
_cell_length_a 9.0190(11)
_cell_length_b 24.563(5)
_cell_length_c 17.339(2)
_cell_measurement_reflns_used 2892
_cell_measurement_temperature 293(2)
_cell_measurement_theta_max 28.8196
_cell_measurement_theta_min 2.3963
_cell_volume 3789.4(10)
_computing_cell_refinement
;
CrysAlisPro, Agilent Technologies,
Version 1.171.36.21 (release 14-08-2012 CrysAlis171 .NET)
;
_computing_data_collection
;
CrysAlisPro, Agilent Technologies,
Version 1.171.36.21 (release 14-08-2012 CrysAlis171 .NET)
;
_computing_data_reduction
;
CrysAlisPro, Agilent Technologies,
Version 1.171.36.21 (release 14-08-2012 CrysAlis171 .NET)
;
_computing_molecular_graphics 'Olex2 (Dolomanov et al., 2009)'
_computing_publication_material 'Olex2 (Dolomanov et al., 2009)'
_computing_structure_refinement 'ShelXL (Sheldrick, 2008)'
_computing_structure_solution 'ShelXS (Sheldrick, 2008)'
_diffrn_ambient_temperature 293(2)
_diffrn_detector_area_resol_mean 16.2116
_diffrn_measured_fraction_theta_full 0.970
_diffrn_measured_fraction_theta_max 0.993
_diffrn_measurement_details
;
;
_diffrn_measurement_device_type 'SuperNova, Single source at offset), Eos'
_diffrn_measurement_method '\w scans'
_diffrn_orient_matrix_UB_11 -0.0306182000
_diffrn_orient_matrix_UB_12 -0.0114675000
_diffrn_orient_matrix_UB_13 -0.0367077000
_diffrn_orient_matrix_UB_21 -0.0253855000
_diffrn_orient_matrix_UB_22 -0.0227997000
_diffrn_orient_matrix_UB_23 0.0192727000
_diffrn_orient_matrix_UB_31 -0.0691387000
_diffrn_orient_matrix_UB_32 0.0134842000
_diffrn_orient_matrix_UB_33 0.0013437000
_diffrn_radiation_monochromator mirror
_diffrn_radiation_type MoK\a
_diffrn_radiation_wavelength 0.71073
_diffrn_reflns_av_R_equivalents 0.1470
_diffrn_reflns_av_unetI/netI 0.2316
_diffrn_reflns_Laue_measured_fraction_full 0.970
_diffrn_reflns_Laue_measured_fraction_max 0.993
_diffrn_reflns_limit_h_max 10
_diffrn_reflns_limit_h_min -10
_diffrn_reflns_limit_k_max 29
_diffrn_reflns_limit_k_min -18
_diffrn_reflns_limit_l_max 20
_diffrn_reflns_limit_l_min -18
_diffrn_reflns_number 13965
_diffrn_reflns_point_group_measured_fraction_full 0.970
_diffrn_reflns_point_group_measured_fraction_max 0.993
_diffrn_reflns_theta_full 25.242
_diffrn_reflns_theta_max 25.010
_diffrn_reflns_theta_min 2.435
_diffrn_source 'SuperNova (Mo) X-ray Source'
_exptl_absorpt_coefficient_mu 2.377
_exptl_absorpt_correction_T_max 1.00000
_exptl_absorpt_correction_T_min 0.82001
_exptl_absorpt_correction_type multi-scan
_exptl_absorpt_process_details
;
CrysAlisPro, Oxford Diffraction Ltd.,
Version 1.171.36.21
Empirical absorption correction using spherical harmonics,
 implemented in SCALE3 ABSPACK scaling algorithm.
;
_exptl_crystal_colour colourless
_exptl_crystal_density_diffrn 1.682
_exptl_crystal_description rhomboidal
_exptl_crystal_F_000 1891
_exptl_crystal_size_max 0.5
_exptl_crystal_size_mid 0.3
_exptl_crystal_size_min 0.2
_refine_diff_density_max 3.130
_refine_diff_density_min -1.808
_refine_diff_density_rms 0.237
_refine_ls_extinction_method none
_refine_ls_goodness_of_fit_ref 1.056
_refine_ls_hydrogen_treatment mixed
_refine_ls_matrix_type full
_refine_ls_number_parameters 484
_refine_ls_number_reflns 6649
_refine_ls_number_restraints 130
_refine_ls_restrained_S_all 1.051
_refine_ls_R_factor_all 0.1704
_refine_ls_R_factor_gt 0.1031
_refine_ls_shift/su_max 0.014
_refine_ls_shift/su_mean 0.000
_refine_ls_structure_factor_coef Fsqd
_refine_ls_weighting_details
;
 w=1/[\s^2^(Fo^2^)+(0.0696P)^2^]
 where P=(Fo^2^+2Fc^2^)/3
;
_refine_ls_weighting_scheme calc
_refine_ls_wR_factor_gt 0.2062
_refine_ls_wR_factor_ref 0.2484
_reflns_Friedel_coverage 0.000
_reflns_number_gt 3651
_reflns_number_total 6649
_reflns_threshold_expression 'I > 2\s(I)'
_cod_data_source_file c4cc00426d2.cif
_cod_data_source_block 2
_cod_database_code 7115263
_shelxl_version_number 2013-2
_shelx_space_group_comment
;
The symmetry employed for this shelxl refinement is uniquely defined
by the following loop, which should always be used as a source of
symmetry information in preference to the above space-group names.
They are only intended as comments.
;
_reflns_odcompleteness_completeness 99.79
_reflns_odcompleteness_iscentric 1
_reflns_odcompleteness_theta 26.32

loop_
_space_group_symop_operation_xyz
'x, y, z'
'-x+1/2, y+1/2, -z+1/2'
'-x, -y, -z'
'x-1/2, -y-1/2, z-1/2'

loop_
_atom_site_label
_atom_site_type_symbol
_atom_site_fract_x
_atom_site_fract_y
_atom_site_fract_z
_atom_site_U_iso_or_equiv
_atom_site_adp_type
_atom_site_occupancy
_atom_site_site_symmetry_order
_atom_site_calc_flag
_atom_site_refinement_flags_posn
_atom_site_refinement_flags_adp
_atom_site_refinement_flags_occupancy
Eu1 Eu 0.04004(9) 0.18495(3) 0.57814(5) 0.0206(3) Uani 1 1 d . . .
Mn2 Mn 0.4991(2) 0.08970(10) 0.42247(15) 0.0267(6) Uani 1 1 d . . .
Mn3 Mn -0.4764(3) 0.33220(12) 0.51706(16) 0.0362(7) Uani 1 1 d . . .
O O -0.1006(11) 0.1782(4) 0.6877(6) 0.030(3) Uani 1 1 d . U .
O0AA O -0.1601(11) 0.2492(4) 0.5396(6) 0.029(3) Uani 1 1 d . . .
O1AA O 0.2750(11) 0.1283(4) 0.3811(6) 0.029(3) Uani 1 1 d . . .
O2AA O 0.0960(12) -0.0797(4) 0.6438(7) 0.035(3) Uani 1 1 d . . .
H2AA H 0.1458 -0.0911 0.6116 0.052 Uiso 1 1 calc GR . .
O3AA O -0.1729(11) 0.1305(4) 0.5232(6) 0.029(3) Uani 1 1 d . . .
O4AA O -0.2943(10) 0.0525(5) 0.4936(6) 0.030(3) Uani 1 1 d . . .
O5AA O 0.2589(10) 0.1566(4) 0.6697(6) 0.025(3) Uani 1 1 d . U .
O6AA O 0.2170(11) 0.2570(4) 0.5545(6) 0.023(2) Uani 1 1 d . . .
O7AA O 0.1906(10) 0.1391(4) 0.4930(6) 0.023(2) Uani 1 1 d . U .
O8AA O 0.1207(11) 0.3903(5) 0.8300(7) 0.036(3) Uani 1 1 d . . .
O9AA O 0.3362(12) 0.3347(5) 0.5853(7) 0.038(3) Uani 1 1 d . . .
C2BA C 0.1690(16) 0.3028(6) 0.6663(9) 0.024(4) Uani 1 1 d . U .
O9BA O -0.1571(13) 0.2056(5) 0.7990(7) 0.044(3) Uani 1 1 d . . .
O0BA O 0.3920(12) 0.0576(5) 0.5196(7) 0.046(3) Uani 1 1 d . . .
H0BA H 0.4101 0.0790 0.5594 0.068 Uiso 1 1 d GR . .
H0BB H 0.4273 0.0257 0.5332 0.068 Uiso 1 1 d GR . .
O1BA O 0.4362(16) 0.0118(5) 0.3662(9) 0.067(4) Uani 1 1 d . . .
H1BA H 0.4277 0.0149 0.3150 0.101 Uiso 1 1 d GR . .
H1BB H 0.3490 0.0004 0.3767 0.101 Uiso 1 1 d GR . .
O2BA O -0.6011(11) 0.2638(5) 0.4533(6) 0.032(3) Uani 1 1 d . . .
H2BA H -0.5478 0.2329 0.4574 0.048 Uiso 1 1 d GR . .
H2BB H -0.6248 0.2712 0.4023 0.048 Uiso 1 1 d GR . .
N N 0.0782(13) 0.2601(5) 0.6744(7) 0.023(3) Uani 1 1 d . U .
N0AA N -0.0097(13) 0.2102(5) 0.4348(7) 0.022(3) Uani 1 1 d . . .
O3BA O 0.5435(12) 0.1645(5) 0.4863(7) 0.046(3) Uani 1 1 d . . .
H3BA H 0.5937 0.1586 0.5336 0.069 Uiso 1 1 d GR . .
H3BB H 0.4589 0.1809 0.4916 0.069 Uiso 1 1 d GR . .
N1AA N 0.0497(12) 0.0861(6) 0.6120(8) 0.029(3) Uani 1 1 d . . .
O4BA O -0.3751(13) 0.2812(6) 0.6138(8) 0.055(4) Uani 1 1 d . . .
H4BA H -0.3370 0.3007 0.6563 0.082 Uiso 1 1 d GR . .
H4BB H -0.2993 0.2612 0.6012 0.082 Uiso 1 1 d GR . .
C2CA C 0.0773(16) 0.1917(6) 0.3847(9) 0.021(3) Uani 1 1 d . U .
C3CA C 0.1849(15) 0.1491(6) 0.4193(9) 0.020(3) Uani 1 1 d . . .
C4CA C -0.1224(17) 0.2746(7) 0.3369(10) 0.036(4) Uani 1 1 d . . .
H4CA H -0.1919 0.3022 0.3218 0.043 Uiso 1 1 calc R . .
C5CA C 0.1729(17) 0.0662(7) 0.6586(10) 0.032(4) Uani 1 1 d . U .
C6CA C 0.0830(16) -0.0261(7) 0.6375(9) 0.026(4) Uani 1 1 d . . .
C7CA C 0.0110(17) 0.3018(7) 0.7903(10) 0.030(4) Uani 1 1 d . . .
H7CA H -0.0445 0.2997 0.8309 0.036 Uiso 1 1 calc R . .
C8CA C 0.0677(16) 0.2109(6) 0.3099(9) 0.024(4) Uani 1 1 d . U .
H8CA H 0.1263 0.1958 0.2761 0.029 Uiso 1 1 calc R . .
C9CA C 0.0024(16) 0.2593(6) 0.7347(9) 0.023(4) Uani 1 1 d . . .
C0DA C -0.0291(16) 0.2527(6) 0.2856(8) 0.021(4) Uani 1 1 d . . .
C1DA C -0.1961(17) 0.2711(7) 0.4703(9) 0.028(4) Uani 1 1 d . . .
C2DA C -0.1017(15) 0.2520(6) 0.4099(9) 0.018(3) Uani 1 1 d . U .
C3DA C 0.2854(17) 0.1080(7) 0.6900(10) 0.030(4) Uani 1 1 d . U .
O5BA O 0.4011(14) 0.0924(6) 0.7391(9) 0.068(5) Uani 1 1 d . . .
C5DA C 0.1925(16) 0.0108(6) 0.6706(9) 0.025(4) Uani 1 1 d . . .
H5DA H 0.2800 -0.0019 0.7012 0.029 Uiso 1 1 calc R . .
C6DA C 0.1875(17) 0.3466(7) 0.7174(9) 0.030(4) Uani 1 1 d . U .
H6DA H 0.2517 0.3750 0.7097 0.036 Uiso 1 1 calc R . .
C7DA C 0.1042(16) 0.3479(7) 0.7842(10) 0.032(4) Uani 1 1 d . . .
C8DA C -0.1879(16) 0.0796(7) 0.5270(10) 0.026(4) Uani 1 1 d . . .
C1EA C -0.0568(16) 0.0509(6) 0.5815(9) 0.023(4) Uani 1 1 d . U .
C2EA C -0.0475(15) -0.0051(6) 0.5934(9) 0.021(4) Uani 1 1 d . U .
H2EA H -0.1262 -0.0279 0.5724 0.025 Uiso 1 1 calc R . .
C3EA C -0.0916(16) 0.2123(7) 0.7420(10) 0.030(4) Uani 1 1 d . . .
C4EA C 0.2462(17) 0.2996(7) 0.5977(9) 0.025(4) Uani 1 1 d . U .
O6BA O -0.5831(19) 0.3852(7) 0.4221(10) 0.105(7) Uani 1 1 d . . .
H6BA H -0.5281 0.4190 0.4149 0.157 Uiso 1 1 d GR . .
H6BB H -0.6859 0.3994 0.4254 0.157 Uiso 1 1 d GR . .
O7BA O -0.3620(18) 0.4028(7) 0.5729(11) 0.112(7) Uani 1 1 d . . .
H7BA H -0.2987 0.4033 0.6211 0.168 Uiso 1 1 d GR . .
H7BB H -0.3672 0.4382 0.5531 0.168 Uiso 1 1 d GR . .
O7EA O -0.798(3) 0.4108(10) 0.1983(16) 0.104(8) Uani 0.75 1 d . U P
O8BA O -0.2968(12) 0.3065(5) 0.4531(7) 0.037(3) Uani 1 1 d . . .
O0CA O -0.0348(12) 0.2722(5) 0.2119(6) 0.036(3) Uani 1 1 d . . .
H0CA H -0.1146 0.2882 0.1984 0.054 Uiso 1 1 calc GR . .
C29 C -0.887(8) 0.416(2) 0.389(4) 0.098(12) Uani 0.3333 1 d D U P
C44 C -0.994(8) 0.407(3) 0.445(4) 0.098(12) Uani 0.3333 1 d D U P
O4 O -0.847(5) 0.377(2) 0.345(3) 0.098(12) Uani 0.3333 1 d D U P
O10 O -0.314(6) 0.427(2) 0.719(4) 0.070(18) Uani 0.25 1 d . U P

loop_
_atom_site_aniso_label
_atom_site_aniso_U_11
_atom_site_aniso_U_22
_atom_site_aniso_U_33
_atom_site_aniso_U_23
_atom_site_aniso_U_13
_atom_site_aniso_U_12
Eu1 0.0178(4) 0.0292(5) 0.0140(4) -0.0021(4) 0.0000(3) -0.0011(4)
Mn2 0.0204(13) 0.0359(17) 0.0237(14) 0.0087(12) 0.0034(10) 0.0046(11)
Mn3 0.0326(15) 0.0516(19) 0.0275(16) 0.0000(14) 0.0139(12) -0.0020(13)
O 0.033(4) 0.036(5) 0.022(4) -0.010(4) 0.012(4) -0.003(4)
O0AA 0.036(6) 0.040(7) 0.015(6) 0.004(6) 0.018(5) 0.009(6)
O1AA 0.022(6) 0.042(7) 0.020(6) 0.014(6) -0.001(5) 0.005(5)
O2AA 0.035(7) 0.021(7) 0.050(9) 0.005(6) 0.009(6) 0.007(5)
O3AA 0.025(6) 0.033(7) 0.025(6) -0.005(6) -0.006(5) 0.001(5)
O4AA 0.014(5) 0.044(8) 0.028(7) 0.007(6) -0.011(5) 0.004(5)
O5AA 0.019(4) 0.031(4) 0.023(4) 0.001(4) -0.004(3) 0.002(4)
O6AA 0.029(6) 0.026(6) 0.015(6) -0.008(5) 0.009(4) -0.010(5)
O7AA 0.027(4) 0.026(4) 0.016(4) 0.001(4) -0.001(3) 0.002(3)
O8AA 0.024(6) 0.056(8) 0.032(7) -0.019(7) 0.015(5) -0.011(6)
O9AA 0.041(7) 0.034(7) 0.045(8) -0.018(6) 0.021(6) -0.010(6)
C2BA 0.025(5) 0.026(5) 0.025(5) -0.002(4) 0.013(4) -0.004(4)
O9BA 0.045(7) 0.072(10) 0.015(7) -0.002(7) 0.004(5) -0.018(7)
O0BA 0.044(7) 0.064(9) 0.034(8) 0.027(7) 0.022(6) 0.015(7)
O1BA 0.083(11) 0.056(10) 0.062(11) 0.021(9) 0.013(9) -0.014(8)
O2BA 0.038(7) 0.050(8) 0.011(6) 0.001(6) 0.010(5) 0.002(6)
N 0.020(4) 0.028(5) 0.020(5) 0.004(4) 0.005(4) -0.002(4)
N0AA 0.025(7) 0.029(8) 0.011(7) -0.007(6) 0.000(5) 0.001(6)
O3BA 0.031(7) 0.053(9) 0.050(9) -0.010(7) -0.005(6) 0.009(6)
N1AA 0.008(6) 0.053(10) 0.025(8) -0.009(7) -0.002(5) -0.001(6)
O4BA 0.039(7) 0.082(11) 0.044(9) 0.002(8) 0.005(6) 0.004(7)
C2CA 0.020(5) 0.026(5) 0.016(5) -0.001(4) -0.002(4) 0.000(4)
C3CA 0.013(7) 0.027(9) 0.017(8) -0.003(7) -0.001(6) 0.003(7)
C4CA 0.026(9) 0.046(12) 0.036(11) 0.005(9) 0.007(8) 0.003(8)
C5CA 0.028(5) 0.035(6) 0.029(6) -0.006(4) 0.001(4) 0.000(4)
C6CA 0.024(8) 0.040(11) 0.016(9) 0.002(8) 0.010(7) 0.004(8)
C7CA 0.028(9) 0.039(11) 0.026(10) -0.002(9) 0.013(7) 0.007(8)
C8CA 0.027(5) 0.024(5) 0.020(5) 0.000(4) 0.002(4) 0.004(4)
C9CA 0.022(8) 0.022(9) 0.023(9) -0.005(7) -0.002(7) -0.009(7)
C0DA 0.024(8) 0.028(10) 0.007(8) 0.006(7) -0.007(6) -0.008(7)
C1DA 0.031(9) 0.039(11) 0.015(9) -0.001(8) 0.011(7) -0.012(8)
C2DA 0.018(5) 0.021(5) 0.018(5) 0.003(4) 0.008(4) 0.001(4)
C3DA 0.032(5) 0.030(6) 0.029(6) 0.000(4) 0.004(4) 0.001(4)
O5BA 0.052(8) 0.060(10) 0.076(11) 0.017(9) -0.041(8) -0.003(7)
C5DA 0.024(8) 0.022(9) 0.025(9) 0.007(7) -0.005(7) 0.012(7)
C6DA 0.033(5) 0.031(6) 0.026(6) -0.005(4) 0.008(4) -0.003(4)
C7DA 0.019(8) 0.043(12) 0.032(10) 0.011(9) 0.000(7) -0.006(8)
C8DA 0.015(8) 0.026(10) 0.037(10) 0.014(9) 0.006(7) 0.005(8)
C1EA 0.019(5) 0.026(5) 0.024(5) 0.004(4) 0.005(4) 0.002(4)
C2EA 0.020(5) 0.021(5) 0.019(5) -0.006(4) -0.001(4) -0.002(4)
C3EA 0.021(8) 0.041(11) 0.031(11) -0.009(9) 0.017(7) -0.007(8)
C4EA 0.025(5) 0.024(5) 0.023(5) -0.001(4) -0.002(4) 0.000(4)
O6BA 0.097(13) 0.107(15) 0.113(16) 0.050(13) 0.027(12) 0.029(11)
O7BA 0.110(16) 0.103(16) 0.13(2) 0.013(14) 0.032(14) -0.030(13)
O7EA 0.101(11) 0.106(11) 0.113(12) 0.016(9) 0.042(9) 0.026(8)
O8BA 0.032(7) 0.040(8) 0.042(8) 0.009(6) 0.018(6) 0.020(6)
O0CA 0.038(7) 0.050(8) 0.021(7) 0.009(6) 0.011(5) 0.012(6)
C29 0.098(13) 0.097(13) 0.099(13) -0.002(4) 0.015(5) 0.001(4)
C44 0.098(13) 0.097(13) 0.099(13) -0.002(4) 0.015(5) 0.001(4)
O4 0.098(13) 0.097(13) 0.099(13) -0.002(4) 0.015(5) 0.001(4)
O10 0.077(19) 0.07(2) 0.07(2) 0.003(10) 0.007(10) 0.000(10)

loop_
_atom_type_symbol
_atom_type_description
_atom_type_scat_dispersion_real
_atom_type_scat_dispersion_imag
_atom_type_scat_source
C C 0.0033 0.0016 'International Tables Vol C Tables 4.2.6.8 and 6.1.1.4'
H H 0.0000 0.0000 'International Tables Vol C Tables 4.2.6.8 and 6.1.1.4'
Eu Eu -0.1578 3.6682 'International Tables Vol C Tables 4.2.6.8 and 6.1.1.4'
Mn Mn 0.3368 0.7283 'International Tables Vol C Tables 4.2.6.8 and 6.1.1.4'
N N 0.0061 0.0033 'International Tables Vol C Tables 4.2.6.8 and 6.1.1.4'
O O 0.0106 0.0060 'International Tables Vol C Tables 4.2.6.8 and 6.1.1.4'

loop_
_geom_angle_atom_site_label_1
_geom_angle_atom_site_label_2
_geom_angle_atom_site_label_3
_geom_angle
_geom_angle_site_symmetry_1
_geom_angle_site_symmetry_3
O Eu1 O6AA 127.5(3) . .
O Eu1 N 64.0(4) . .
O Eu1 N0AA 138.2(4) . .
O Eu1 N1AA 75.8(4) . .
O0AA Eu1 O 78.5(3) . .
O0AA Eu1 O5AA 149.6(4) . .
O0AA Eu1 O6AA 87.7(3) . .
O0AA Eu1 O7AA 127.0(3) . .
O0AA Eu1 N 73.4(4) . .
O0AA Eu1 N0AA 64.1(4) . .
O0AA Eu1 N1AA 134.3(4) . .
O3AA Eu1 O 77.8(4) . .
O3AA Eu1 O0AA 75.0(4) . .
O3AA Eu1 O5AA 127.7(4) . .
O3AA Eu1 O6AA 146.2(4) . .
O3AA Eu1 O7AA 89.5(3) . .
O3AA Eu1 N 134.1(4) . .
O3AA Eu1 N0AA 75.3(4) . .
O3AA Eu1 N1AA 63.0(4) . .
O5AA Eu1 O 86.7(3) . .
O5AA Eu1 O6AA 80.5(3) . .
O5AA Eu1 O7AA 77.8(3) . .
O5AA Eu1 N 76.3(4) . .
O5AA Eu1 N0AA 135.1(4) . .
O5AA Eu1 N1AA 64.8(4) . .
O6AA Eu1 N 63.5(4) . .
O6AA Eu1 N0AA 71.1(4) . .
O6AA Eu1 N1AA 137.7(3) . .
O7AA Eu1 O 147.8(3) . .
O7AA Eu1 O6AA 77.9(3) . .
O7AA Eu1 N 136.3(4) . .
O7AA Eu1 N0AA 63.0(4) . .
O7AA Eu1 N1AA 72.0(4) . .
N Eu1 N0AA 117.6(4) . .
N Eu1 N1AA 124.8(4) . .
N1AA Eu1 N0AA 117.6(4) . .
O1AA Mn2 O4AA 165.6(4) . 1_655
O8AA Mn2 O1AA 102.0(4) 4_665 .
O8AA Mn2 O4AA 91.3(4) 4_665 1_655
O8AA Mn2 O0BA 171.5(5) 4_665 .
O8AA Mn2 O1BA 89.6(5) 4_665 .
O8AA Mn2 O3BA 96.6(5) 4_665 .
O0BA Mn2 O1AA 84.9(4) . .
O0BA Mn2 O4AA 82.2(4) . 1_655
O1BA Mn2 O1AA 94.2(5) . .
O1BA Mn2 O4AA 91.2(5) . 1_655
O1BA Mn2 O0BA 85.1(5) . .
O3BA Mn2 O1AA 83.4(4) . .
O3BA Mn2 O4AA 89.8(4) . 1_655
O3BA Mn2 O0BA 88.9(5) . .
O3BA Mn2 O1BA 173.7(5) . .
O2BA Mn3 O9AA 85.3(4) . 1_455
O4BA Mn3 O9AA 82.2(5) . 1_455
O4BA Mn3 O2BA 93.6(5) . .
O4BA Mn3 O6BA 178.0(6) . .
O4BA Mn3 O8BA 88.4(5) . .
O6BA Mn3 O9AA 96.1(6) . 1_455
O6BA Mn3 O2BA 87.2(6) . .
O6BA Mn3 O8BA 93.5(5) . .
O7BA Mn3 O9AA 95.1(5) . 1_455
O7BA Mn3 O2BA 176.0(6) . .
O7BA Mn3 O4BA 90.4(6) . .
O7BA Mn3 O6BA 88.8(7) . .
O7BA Mn3 O8BA 96.8(5) . .
O8BA Mn3 O9AA 164.9(4) . 1_455
O8BA Mn3 O2BA 83.5(4) . .
C3EA O Eu1 123.9(10) . .
C1DA O0AA Eu1 125.9(9) . .
C3CA O1AA Mn2 129.8(9) . .
C8DA O3AA Eu1 128.1(10) . .
C8DA O4AA Mn2 123.3(10) . 1_455
C3DA O5AA Eu1 123.6(10) . .
C4EA O6AA Eu1 124.3(10) . .
C3CA O7AA Eu1 125.0(9) . .
C7DA O8AA Mn2 128.1(10) . 4_566
C4EA O9AA Mn3 131.1(11) . 1_655
N C2BA C6DA 123.2(15) . .
N C2BA C4EA 114.6(14) . .
C6DA C2BA C4EA 122.2(14) . .
C2BA N Eu1 121.9(10) . .
C9CA N Eu1 118.9(9) . .
C9CA N C2BA 119.2(13) . .
C2CA N0AA Eu1 121.6(9) . .
C2CA N0AA C2DA 116.5(13) . .
C2DA N0AA Eu1 120.2(9) . .
C5CA N1AA Eu1 119.0(11) . .
C1EA N1AA Eu1 122.8(10) . .
C1EA N1AA C5CA 118.1(14) . .
N0AA C2CA C3CA 113.0(13) . .
N0AA C2CA C8CA 122.9(14) . .
C8CA C2CA C3CA 124.2(14) . .
O1AA C3CA O7AA 121.7(13) . .
O1AA C3CA C2CA 121.1(14) . .
O7AA C3CA C2CA 116.7(13) . .
C2DA C4CA C0DA 114.7(15) . .
N1AA C5CA C3DA 114.5(15) . .
N1AA C5CA C5DA 121.1(15) . .
C5DA C5CA C3DA 124.3(14) . .
O2AA C6CA C5DA 124.4(14) . .
O2AA C6CA C2EA 117.9(15) . .
C2EA C6CA C5DA 117.6(15) . .
C9CA C7CA C7DA 120.2(16) . .
C0DA C8CA C2CA 119.3(14) . .
N C9CA C7CA 122.9(14) . .
N C9CA C3EA 117.4(14) . .
C7CA C9CA C3EA 119.7(15) . .
C8CA C0DA C4CA 120.2(14) . .
O0CA C0DA C4CA 121.3(14) . .
O0CA C0DA C8CA 118.6(14) . .
O0AA C1DA C2DA 114.9(14) . .
O8BA C1DA O0AA 124.3(14) . .
O8BA C1DA C2DA 120.8(14) . .
N0AA C2DA C4CA 126.3(14) . .
N0AA C2DA C1DA 113.4(13) . .
C4CA C2DA C1DA 120.2(14) . .
O5AA C3DA C5CA 117.9(14) . .
O5AA C3DA O5BA 124.3(16) . .
O5BA C3DA C5CA 117.7(15) . .
C5CA C5DA C6CA 120.9(13) . .
C2BA C6DA C7DA 119.5(15) . .
O8AA C7DA C7CA 126.8(16) . .
O8AA C7DA C6DA 118.1(14) . .
C7CA C7DA C6DA 115.0(16) . .
O3AA C8DA C1EA 113.8(13) . .
O4AA C8DA O3AA 126.4(14) . .
O4AA C8DA C1EA 119.8(14) . .
N1AA C1EA C8DA 111.9(13) . .
N1AA C1EA C2EA 124.0(13) . .
C2EA C1EA C8DA 124.0(13) . .
C1EA C2EA C6CA 118.2(14) . .
O C3EA C9CA 115.7(15) . .
O9BA C3EA O 122.0(16) . .
O9BA C3EA C9CA 122.4(16) . .
O6AA C4EA C2BA 115.7(14) . .
O9AA C4EA O6AA 123.2(15) . .
O9AA C4EA C2BA 121.1(15) . .
C1DA O8BA Mn3 129.9(11) . .
O4 C29 C44 123(2) . .

loop_
_geom_bond_atom_site_label_1
_geom_bond_atom_site_label_2
_geom_bond_distance
_geom_bond_site_symmetry_2
Eu1 O 2.457(10) .
Eu1 O0AA 2.408(10) .
Eu1 O3AA 2.406(10) .
Eu1 O5AA 2.424(9) .
Eu1 O6AA 2.462(10) .
Eu1 O7AA 2.439(10) .
Eu1 N 2.474(13) .
Eu1 N0AA 2.529(12) .
Eu1 N1AA 2.497(14) .
Mn2 O1AA 2.241(10) .
Mn2 O4AA 2.253(9) 1_655
Mn2 O8AA 2.142(11) 4_665
Mn2 O0BA 2.219(11) .
Mn2 O1BA 2.180(14) .
Mn2 O3BA 2.149(12) .
Mn3 O9AA 2.217(11) 1_455
Mn3 O2BA 2.214(11) .
Mn3 O4BA 2.172(13) .
Mn3 O6BA 2.194(16) .
Mn3 O7BA 2.164(18) .
Mn3 O8BA 2.200(11) .
O C3EA 1.252(18) .
O0AA C1DA 1.309(18) .
O1AA C3CA 1.239(16) .
O2AA C6CA 1.327(18) .
O3AA C8DA 1.259(18) .
O4AA Mn2 2.253(9) 1_455
O4AA C8DA 1.231(18) .
O5AA C3DA 1.256(18) .
O6AA C4EA 1.289(17) .
O7AA C3CA 1.295(17) .
O8AA Mn2 2.142(11) 4_566
O8AA C7DA 1.31(2) .
O9AA Mn3 2.217(11) 1_655
O9AA C4EA 1.227(18) .
C2BA N 1.352(18) .
C2BA C6DA 1.39(2) .
C2BA C4EA 1.48(2) .
O9BA C3EA 1.242(18) .
N C9CA 1.341(18) .
N0AA C2CA 1.342(18) .
N0AA C2DA 1.346(18) .
N1AA C5CA 1.354(19) .
N1AA C1EA 1.334(19) .
C2CA C3CA 1.48(2) .
C2CA C8CA 1.37(2) .
C4CA C0DA 1.43(2) .
C4CA C2DA 1.37(2) .
C5CA C3DA 1.48(2) .
C5CA C5DA 1.38(2) .
C6CA C5DA 1.39(2) .
C6CA C2EA 1.39(2) .
C7CA C9CA 1.41(2) .
C7CA C7DA 1.42(2) .
C8CA C0DA 1.37(2) .
C9CA C3EA 1.45(2) .
C0DA O0CA 1.358(17) .
C1DA C2DA 1.53(2) .
C1DA O8BA 1.258(19) .
C3DA O5BA 1.293(19) .
C6DA C7DA 1.48(2) .
C8DA C1EA 1.56(2) .
C1EA C2EA 1.39(2) .
C29 C44 1.49(2) .
C29 O4 1.30(2) .
